data_2227382
loop_
_publ_author_name
'Tahir, M. Nawaz'
'Tariq, Muhammad Ilyas'
'Ahmad, Shahbaz'
'Sarfraz, Muhammad'

_publ_section_title
;
 2-Hydroxy-5-{[(<i>E</i>)-4-methoxybenzylidene]azaniumyl}benzoate
;
_journal_coeditor_code DN2599
_journal_issue 10
_journal_name_full 'Acta Crystallographica Section E'
_journal_page_first o2553
_journal_page_last o2554
_journal_paper_doi 10.1107/S1600536810036172
_journal_volume 66
_journal_year 2010
_chemical_formula_iupac 'C15 H13 N O4'
_chemical_formula_moiety 'C15 H13 N O4'
_chemical_formula_sum 'C15 H13 N O4'
_chemical_formula_weight 271.26
_chemical_name_systematic
;
2-Hydroxy-5-{[(<i>E</i>)-4-methoxybenzylidene]azaniumyl}benzoate
;
_space_group_IT_number 14
_symmetry_cell_setting monoclinic
_symmetry_space_group_name_Hall '-P 2ybc'
_symmetry_space_group_name_H-M 'P 1 21/c 1'
_atom_sites_solution_hydrogens geom
_atom_sites_solution_primary direct
_atom_sites_solution_secondary difmap
_audit_creation_method SHELXL-97
_cell_angle_alpha 90
_cell_angle_beta 118.004(3)
_cell_angle_gamma 90
_cell_formula_units_Z 4
_cell_length_a 13.4369(12)
_cell_length_b 8.5619(8)
_cell_length_c 12.6653(11)
_cell_measurement_reflns_used 1583
_cell_measurement_temperature 296(2)
_cell_measurement_theta_max 25.25
_cell_measurement_theta_min 2.93
_cell_volume 1286.5(2)
_computing_cell_refinement 'SAINT (Bruker, 2009)'
_computing_data_collection 'APEX2 (Bruker, 2009)'
_computing_data_reduction 'SAINT (Bruker, 2009)'
_computing_molecular_graphics 'ORTEP-3 for Windows (Farrugia, 1997) and PLATON (Spek, 2009)'
_computing_publication_material 'WinGX (Farrugia, 1999) and PLATON (Spek, 2009)'
_computing_structure_refinement 'SHELXL97 (Sheldrick, 2008)'
_computing_structure_solution 'SHELXS97 (Sheldrick, 2008)'
_diffrn_ambient_temperature 296(2)
_diffrn_detector_area_resol_mean 8.10
_diffrn_measured_fraction_theta_full 0.997
_diffrn_measured_fraction_theta_max 0.997
_diffrn_measurement_device_type 'Bruker Kappa APEXII CCD'
_diffrn_measurement_method \w
_diffrn_radiation_monochromator graphite
_diffrn_radiation_source 'fine-focus sealed tube'
_diffrn_radiation_type MoK\a
_diffrn_radiation_wavelength 0.71073
_diffrn_reflns_av_R_equivalents 0.0313
_diffrn_reflns_av_sigmaI/netI 0.0317
_diffrn_reflns_limit_h_max 16
_diffrn_reflns_limit_h_min -15
_diffrn_reflns_limit_k_max 10
_diffrn_reflns_limit_k_min -10
_diffrn_reflns_limit_l_max 10
_diffrn_reflns_limit_l_min -15
_diffrn_reflns_number 9561
_diffrn_reflns_theta_full 25.25
_diffrn_reflns_theta_max 25.25
_diffrn_reflns_theta_min 2.93
_diffrn_standards_number 0
_exptl_absorpt_coefficient_mu 0.103
_exptl_absorpt_correction_T_max 0.987
_exptl_absorpt_correction_T_min 0.982
_exptl_absorpt_correction_type multi-scan
_exptl_absorpt_process_details '(SADABS; Bruker, 2005)'
_exptl_crystal_colour 'light brown'
_exptl_crystal_density_diffrn 1.401
_exptl_crystal_density_method 'not measured'
_exptl_crystal_description prism
_exptl_crystal_F_000 568
_exptl_crystal_size_max 0.26
_exptl_crystal_size_mid 0.20
_exptl_crystal_size_min 0.18
_refine_diff_density_max 0.275
_refine_diff_density_min -0.180
_refine_ls_extinction_method none
_refine_ls_goodness_of_fit_ref 1.017
_refine_ls_hydrogen_treatment constr
_refine_ls_matrix_type full
_refine_ls_number_parameters 182
_refine_ls_number_reflns 2320
_refine_ls_number_restraints 0
_refine_ls_restrained_S_all 1.017
_refine_ls_R_factor_all 0.0760
_refine_ls_R_factor_gt 0.0502
_refine_ls_shift/su_max 0.000
_refine_ls_shift/su_mean 0.000
_refine_ls_structure_factor_coef Fsqd
_refine_ls_weighting_details 'calc w=1/[\s^2^(Fo^2^)+(0.0831P)^2^+0.1187P] where P=(Fo^2^+2Fc^2^)/3'
_refine_ls_weighting_scheme calc
_refine_ls_wR_factor_gt 0.1217
_refine_ls_wR_factor_ref 0.1425
_reflns_number_gt 1583
_reflns_number_total 2320
_reflns_threshold_expression I>2\s(I)
_cod_data_source_file dn2599.cif
_cod_data_source_block I
_cod_original_sg_symbol_H-M 'P 21/c'
_cod_database_code 2227382
_cod_database_fobs_code 2227382

loop_
_symmetry_equiv_pos_as_xyz
'x, y, z'
'-x, y+1/2, -z+1/2'
'-x, -y, -z'
'x, -y-1/2, z-1/2'

loop_
_atom_site_type_symbol
_atom_site_label
_atom_site_fract_x
_atom_site_fract_y
_atom_site_fract_z
_atom_site_U_iso_or_equiv
_atom_site_adp_type
_atom_site_calc_flag
_atom_site_refinement_flags
_atom_site_occupancy
_atom_site_disorder_assembly
_atom_site_disorder_group
O O1 -0.19046(12) 0.62390(19) 0.15961(12) 0.0667(5) Uani d . 1 . .
O O2 -0.03306(11) 0.49725(16) 0.27753(10) 0.0510(4) Uani d . 1 . .
O O3 -0.29868(11) 0.56256(18) -0.05677(12) 0.0613(5) Uani d . 1 . .
H H3 -0.2728 0.6015 0.0176 0.092 Uiso d R 1 . .
O O4 0.50744(13) -0.1897(2) 0.09919(15) 0.0857(6) Uani d . 1 . .
N N1 0.04782(11) 0.17725(17) -0.01733(13) 0.0405(4) Uani d . 1 . .
H H1 0.0329 0.1255 -0.0813 0.049 Uiso calc R 1 . .
C C1 -0.11320(15) 0.5260(2) 0.17761(15) 0.0406(5) Uani d . 1 . .
C C2 -0.11993(13) 0.4447(2) 0.06936(14) 0.0353(4) Uani d . 1 . .
C C3 -0.21322(15) 0.4691(2) -0.04323(16) 0.0437(5) Uani d . 1 . .
C C4 -0.21754(16) 0.3965(3) -0.14312(17) 0.0548(6) Uani d . 1 . .
H H4 -0.2793 0.4128 -0.2178 0.066 Uiso calc R 1 . .
C C5 -0.13155(15) 0.3009(2) -0.13273(16) 0.0507(5) Uani d . 1 . .
H H5 -0.1350 0.2530 -0.2002 0.061 Uiso calc R 1 . .
C C6 -0.03929(14) 0.2756(2) -0.02139(15) 0.0382(4) Uani d . 1 . .
C C7 -0.03399(13) 0.3462(2) 0.07921(15) 0.0371(4) Uani d . 1 . .
H H7 0.0273 0.3276 0.1537 0.044 Uiso calc R 1 . .
C C8 0.14683(14) 0.1574(2) 0.07203(16) 0.0421(5) Uani d . 1 . .
H H8 0.1627 0.2105 0.1423 0.051 Uiso calc R 1 . .
C C9 0.23438(14) 0.0614(2) 0.07311(16) 0.0413(5) Uani d . 1 . .
C C10 0.33683(16) 0.0561(3) 0.17828(17) 0.0548(6) Uani d . 1 . .
H H10 0.3447 0.1116 0.2449 0.066 Uiso calc R 1 . .
C C11 0.42584(16) -0.0289(3) 0.18534(18) 0.0633(7) Uani d . 1 . .
H H11 0.4934 -0.0315 0.2562 0.076 Uiso calc R 1 . .
C C12 0.41467(16) -0.1115(3) 0.08600(18) 0.0547(6) Uani d . 1 . .
C C13 0.31336(17) -0.1093(3) -0.01877(18) 0.0541(5) Uani d . 1 . .
H H13 0.3056 -0.1665 -0.0846 0.065 Uiso calc R 1 . .
C C14 0.22442(16) -0.0231(2) -0.02569(17) 0.0476(5) Uani d . 1 . .
H H14 0.1570 -0.0209 -0.0967 0.057 Uiso calc R 1 . .
C C15 0.5007(2) -0.2741(4) -0.0010(3) 0.1025(10) Uani d . 1 . .
H H15A 0.5716 -0.3243 0.0206 0.154 Uiso calc R 1 . .
H H15B 0.4836 -0.2032 -0.0660 0.154 Uiso calc R 1 . .
H H15C 0.4424 -0.3515 -0.0250 0.154 Uiso calc R 1 . .

loop_
_atom_site_aniso_label
_atom_site_aniso_U_11
_atom_site_aniso_U_22
_atom_site_aniso_U_33
_atom_site_aniso_U_12
_atom_site_aniso_U_13
_atom_site_aniso_U_23
O1 0.0623(9) 0.0904(12) 0.0448(8) 0.0283(9) 0.0230(7) -0.0037(8)
O2 0.0533(8) 0.0604(9) 0.0315(7) 0.0028(7) 0.0135(6) 0.0023(6)
O3 0.0447(8) 0.0827(11) 0.0461(8) 0.0220(7) 0.0127(7) -0.0035(7)
O4 0.0628(10) 0.1237(15) 0.0748(11) 0.0473(10) 0.0358(9) 0.0216(11)
N1 0.0403(8) 0.0448(9) 0.0360(8) 0.0020(7) 0.0176(7) -0.0029(7)
C1 0.0401(10) 0.0465(11) 0.0365(10) -0.0018(9) 0.0189(9) 0.0033(8)
C2 0.0337(9) 0.0390(10) 0.0332(9) -0.0022(8) 0.0157(8) 0.0026(8)
C3 0.0361(9) 0.0522(12) 0.0392(10) 0.0055(9) 0.0147(8) 0.0013(9)
C4 0.0436(11) 0.0728(14) 0.0321(10) 0.0118(11) 0.0046(9) -0.0036(10)
C5 0.0472(11) 0.0620(13) 0.0345(10) 0.0066(10) 0.0120(9) -0.0085(9)
C6 0.0360(9) 0.0402(10) 0.0388(10) 0.0019(8) 0.0177(8) 0.0009(8)
C7 0.0320(9) 0.0417(10) 0.0332(9) -0.0005(8) 0.0118(8) 0.0050(8)
C8 0.0408(10) 0.0478(11) 0.0362(10) -0.0014(9) 0.0168(8) -0.0032(8)
C9 0.0369(10) 0.0465(11) 0.0385(10) 0.0012(8) 0.0161(8) 0.0009(8)
C10 0.0445(11) 0.0755(15) 0.0372(11) 0.0052(10) 0.0131(9) -0.0055(10)
C11 0.0399(11) 0.0946(18) 0.0445(12) 0.0129(11) 0.0108(10) 0.0063(12)
C12 0.0457(11) 0.0698(14) 0.0526(13) 0.0199(11) 0.0264(10) 0.0174(11)
C13 0.0569(12) 0.0628(13) 0.0435(11) 0.0120(11) 0.0243(10) 0.0011(10)
C14 0.0393(10) 0.0557(12) 0.0399(10) 0.0071(9) 0.0120(9) -0.0008(9)
C15 0.103(2) 0.123(2) 0.107(2) 0.0604(19) 0.0700(18) 0.0201(19)

loop_
_atom_type_symbol
_atom_type_description
_atom_type_scat_dispersion_real
_atom_type_scat_dispersion_imag
_atom_type_scat_source
C C 0.0033 0.0016 'International Tables Vol C Tables 4.2.6.8 and 6.1.1.4'
H H 0.0000 0.0000 'International Tables Vol C Tables 4.2.6.8 and 6.1.1.4'
N N 0.0061 0.0033 'International Tables Vol C Tables 4.2.6.8 and 6.1.1.4'
O O 0.0106 0.0060 'International Tables Vol C Tables 4.2.6.8 and 6.1.1.4'

loop_
_geom_angle_atom_site_label_1
_geom_angle_atom_site_label_2
_geom_angle_atom_site_label_3
_geom_angle_site_symmetry_1
_geom_angle_site_symmetry_3
_geom_angle
_geom_angle_publ_flag
C3 O3 H3 . . 101.5 ?
C12 O4 C15 . . 118.07(18) ?
C8 N1 C6 . . 126.96(16) ?
C8 N1 H1 . . 116.5 ?
C6 N1 H1 . . 116.5 ?
O2 C1 O1 . . 123.99(17) ?
O2 C1 C2 . . 119.34(16) ?
O1 C1 C2 . . 116.65(15) ?
C7 C2 C3 . . 119.37(16) ?
C7 C2 C1 . . 120.59(15) ?
C3 C2 C1 . . 120.04(15) ?
O3 C3 C4 . . 118.93(16) ?
O3 C3 C2 . . 121.38(16) ?
C4 C3 C2 . . 119.68(16) ?
C5 C4 C3 . . 120.52(17) ?
C5 C4 H4 . . 119.7 ?
C3 C4 H4 . . 119.7 ?
C4 C5 C6 . . 120.05(17) ?
C4 C5 H5 . . 120.0 ?
C6 C5 H5 . . 120.0 ?
C7 C6 C5 . . 120.18(16) ?
C7 C6 N1 . . 122.70(15) ?
C5 C6 N1 . . 117.12(16) ?
C6 C7 C2 . . 120.18(15) ?
C6 C7 H7 . . 119.9 ?
C2 C7 H7 . . 119.9 ?
N1 C8 C9 . . 126.07(17) ?
N1 C8 H8 . . 117.0 ?
C9 C8 H8 . . 117.0 ?
C10 C9 C14 . . 118.36(17) ?
C10 C9 C8 . . 117.77(17) ?
C14 C9 C8 . . 123.85(16) ?
C11 C10 C9 . . 121.33(19) ?
C11 C10 H10 . . 119.3 ?
C9 C10 H10 . . 119.3 ?
C10 C11 C12 . . 119.54(18) ?
C10 C11 H11 . . 120.2 ?
C12 C11 H11 . . 120.2 ?
O4 C12 C13 . . 124.0(2) ?
O4 C12 C11 . . 115.99(18) ?
C13 C12 C11 . . 120.05(18) ?
C14 C13 C12 . . 120.22(19) ?
C14 C13 H13 . . 119.9 ?
C12 C13 H13 . . 119.9 ?
C13 C14 C9 . . 120.49(17) ?
C13 C14 H14 . . 119.8 ?
C9 C14 H14 . . 119.8 ?
O4 C15 H15A . . 109.5 ?
O4 C15 H15B . . 109.5 ?
H15A C15 H15B . . 109.5 ?
O4 C15 H15C . . 109.5 ?
H15A C15 H15C . . 109.5 ?
H15B C15 H15C . . 109.5 ?

loop_
_geom_bond_atom_site_label_1
_geom_bond_atom_site_label_2
_geom_bond_site_symmetry_2
_geom_bond_distance
_geom_bond_publ_flag
O1 C1 . 1.269(2) ?
O2 C1 . 1.242(2) ?
O3 C3 . 1.343(2) ?
O3 H3 . 0.9015 ?
O4 C12 . 1.354(2) ?
O4 C15 . 1.426(3) ?
N1 C8 . 1.291(2) ?
N1 C6 . 1.423(2) ?
N1 H1 . 0.8600 ?
C1 C2 . 1.502(2) ?
C2 C7 . 1.388(2) ?
C2 C3 . 1.404(2) ?
C3 C4 . 1.386(3) ?
C4 C5 . 1.371(3) ?
C4 H4 . 0.9300 ?
C5 C6 . 1.390(2) ?
C5 H5 . 0.9300 ?
C6 C7 . 1.381(2) ?
C7 H7 . 0.9300 ?
C8 C9 . 1.430(2) ?
C8 H8 . 0.9300 ?
C9 C10 . 1.396(2) ?
C9 C14 . 1.396(3) ?
C10 C11 . 1.367(3) ?
C10 H10 . 0.9300 ?
C11 C12 . 1.389(3) ?
C11 H11 . 0.9300 ?
C12 C13 . 1.385(3) ?
C13 C14 . 1.372(3) ?
C13 H13 . 0.9300 ?
C14 H14 . 0.9300 ?
C15 H15A . 0.9600 ?
C15 H15B . 0.9600 ?
C15 H15C . 0.9600 ?

loop_
_geom_hbond_atom_site_label_D
_geom_hbond_atom_site_label_H
_geom_hbond_atom_site_label_A
_geom_hbond_site_symmetry_A
_geom_hbond_distance_DH
_geom_hbond_distance_HA
_geom_hbond_distance_DA
_geom_hbond_angle_DHA
O3 H3 O1 . 0.90 1.62 2.4816(19) 158.6
N1 H1 O2 4_565 0.86 1.90 2.7408(19) 166.4
C8 H8 O1 2_545 0.93 2.47 3.179(2) 133.0
C14 H14 O2 4_565 0.93 2.30 3.183(2) 158.9
C15 H15A O3 1_645 0.96 2.56 3.393(3) 145.4

loop_
_cod_related_entry_id
_cod_related_entry_database
_cod_related_entry_code
1 ChemSpider 8621295
